data_2100723
loop_
_publ_author_name
'Toebbens, Daniel M.'
'Kahlenberg, Volker'
'Gspan, Christian'
'Kothleitner, Gerhard'

_publ_contact_author_address
;Institute of Mineralogy and Petrography
University of Innsbruck
A-6020 Innsbruck
Austria
;
_publ_contact_author_email daniel.toebbens@gmx.de
_publ_contact_author_fax '+43 512 507-2926'
_publ_contact_author_name 'Daniel M. Toebbens'
_publ_contact_author_phone '+43 512 507-5532'
_publ_section_title
;
 Atomic and domain structure of the low-temperature phase of barium
 metagermanate (BaGeO~3~)
;
_journal_coeditor_code WS5051
_journal_issue 6
_journal_name_full 'Acta Crystallographica Section B'
_journal_page_first 1002
_journal_page_last 1009
_journal_paper_doi 10.1107/S0108768106039140
_journal_volume 62
_journal_year 2006
_chemical_formula_moiety 'Ge3 O9, 3(Ba)'
_chemical_formula_structural 'Ba3 (Ge3 O9)'
_chemical_formula_sum 'Ba Ge O3'
_chemical_formula_weight 257.94
_chemical_name_common bariummetagermanate
_space_group_IT_number 15
_symmetry_cell_setting monoclinic
_symmetry_space_group_name_Hall '-C 2yc'
_symmetry_space_group_name_H-M 'C 1 2/c 1'
_cell_angle_alpha 90.00000
_cell_angle_beta 112.2783(7)
_cell_angle_gamma 90.00000
_cell_formula_units_Z 12
_cell_length_a 13.18949(15)
_cell_length_b 7.62045(5)
_cell_length_c 11.71698(9)
_cell_measurement_temperature 299
_cell_volume 1089.763(17)
_computing_data_collection 'STOE WinXPow'
_computing_structure_refinement FULLPROF
_computing_structure_solution intuitive
_diffrn_ambient_temperature 299
_diffrn_measurement_device_type 'STOE STADI MP'
_diffrn_measurement_method 'profile data from \q/2\q scans'
_diffrn_radiation_monochromator 'asymmetric Ge(111)'
_diffrn_radiation_wavelength 1.54056
_exptl_absorpt_coefficient_mu 5.8
_exptl_absorpt_correction_type 'empirical from beam loss'
_refine_ls_goodness_of_fit_all 1.83
_refine_ls_number_parameters 62
_refine_ls_number_reflns 942
_refine_ls_number_restraints 12
_cod_data_source_file ws5051.cif
_cod_data_source_block BaGeO3
_cod_original_cell_volume 1089.762(17)
_cod_original_sg_symbol_H-M 'C 2/c'
_cod_database_code 2100723
_cod_database_fobs_code 2100723

loop_
_symmetry_equiv_pos_as_xyz
x,y,z
-x,y,-z+1/2
-x,-y,-z
x,-y,z+1/2
x+1/2,y+1/2,z
-x+1/2,y+1/2,-z+1/2
-x+1/2,-y+1/2,-z
x+1/2,-y+1/2,z+1/2

loop_
_atom_site_type_symbol
_atom_site_label
_atom_site_fract_x
_atom_site_fract_y
_atom_site_fract_z
_atom_site_U_iso_or_equiv
_atom_site_adp_type
_atom_site_occupancy
Ba+2 Ba1 0.0838(3) 0.2521(4) 0.5001(6) 0.0093(2) Uiso 1.00000
Ba+2 Ba2 0.25000 0.25000 0.00000 0.0093(2) Uiso 1.00000
Ge+4 Ge1 0.6592(5) 0.8371(7) 0.2505(5) 0.0093(2) Uiso 0.50000
Ge+4 Ge2 0.7953(5) 0.4653(8) 0.2508(5) 0.0093(2) Uiso 0.50000
Ge+4 Ge3 0.5429(4) 0.4497(7) 0.2508(5) 0.0093(2) Uiso 0.50000
O-2 O1 0.5593(15) 0.6811(11) 0.249(3) 0.0093(2) Uiso 0.50000
O-2 O2 0.7634(16) 0.6927(12) 0.247(3) 0.0093(2) Uiso 0.50000
O-2 O3 0.670(2) 0.3739(17) 0.251(6) 0.0093(2) Uiso 0.50000
O-2 O4 0.6051(13) 0.934(2) 0.1082(7) 0.0093(2) Uiso 1.00000
O-2 O5 0.6999(16) 0.937(2) 0.3920(7) 0.0093(2) Uiso 1.00000
O-2 O6 0.4572(12) 0.404(3) 0.1055(7) 0.0093(2) Uiso 1.00000

loop_
_atom_type_symbol
_atom_type_scat_dispersion_real
_atom_type_scat_dispersion_imag
_atom_type_scat_source
Ba+2 -1.33400 8.46000 International_Tables_for_Crystallography_Vol.C(1991)_Tables_6.1.1.4_and_6.1.1.5
Ge+4 -1.16300 0.88600 International_Tables_for_Crystallography_Vol.C(1991)_Tables_6.1.1.4_and_6.1.1.5
O-2 0.04700 0.03200 International_Tables_for_Crystallography_Vol.C(1991)_Tables_6.1.1.4_and_6.1.1.5

loop_
_geom_angle_atom_site_label_1
_geom_angle_atom_site_label_2
_geom_angle_atom_site_label_3
_geom_angle_site_symmetry_1
_geom_angle_site_symmetry_3
_geom_angle
_geom_angle_publ_flag
O1 Ge1 O2 . . 99.38 yes
O1 Ge1 O4 . . 104.10 yes
O1 Ge1 O5 . . 105.66 yes
O2 Ge1 O4 . . 106.56 yes
O2 Ge1 O5 . . 109.66 yes
O4 Ge1 O5 . . 127.76 yes
O2 Ge2 O3 . . 99.73 yes
O2 Ge2 O4 . 6_545 104.54 yes
O2 Ge2 O5 . 6_545 101.16 yes
O3 Ge2 O4 . 6_545 108.38 yes
O3 Ge2 O5 . 6_545 109.31 yes
O4 Ge2 O5 6_545 6_545 129.31 yes
O1 Ge3 O3 . . 101.76 yes
O1 Ge3 O6 . . 103.22 yes
O1 Ge3 O6 . 2_555 105.11 yes
O3 Ge3 O6 . . 101.98 yes
O3 Ge3 O6 . 2_555 106.44 yes
O6 Ge3 O6 . 2_555 134.25 yes
Ge1 O1 Ge3 . . 139.51 yes
Ge1 O2 Ge2 . . 141.40 yes
Ge2 O3 Ge3 . . 138.11 yes
Ge1 O4 Ge2 . 6_555 39.47 yes
Ge1 O5 Ge2 . 6_555 39.19 yes
Ge3 O6 Ge3 . 2_555 38.59 yes

loop_
_geom_bond_atom_site_label_1
_geom_bond_atom_site_label_2
_geom_bond_site_symmetry_2
_geom_bond_distance
_geom_bond_publ_flag
Ge1 O1 . 1.7685 yes
Ge1 O2 . 1.7734 yes
Ge1 O4 . 1.7110 yes
Ge1 O5 . 1.7166 yes
Ge2 O2 . 1.7800 yes
Ge2 O3 . 1.7950 yes
Ge2 O4 6_545 1.6936 yes
Ge2 O5 6_545 1.7118 yes
Ge3 O1 . 1.7778 yes
Ge3 O3 . 1.7714 yes
Ge3 O6 . 1.6849 yes
Ge3 O6 2_555 1.7197 yes

loop_
_geom_torsion_atom_site_label_1
_geom_torsion_atom_site_label_2
_geom_torsion_atom_site_label_3
_geom_torsion_atom_site_label_4
_geom_torsion_site_symmetry_1
_geom_torsion_site_symmetry_3
_geom_torsion_site_symmetry_4
_geom_torsion
_geom_torsion_publ_flag
O2 Ge1 O1 Ge3 . . . 3.32 no
O4 Ge1 O1 Ge3 . . . 113.15 no
O5 Ge1 O1 Ge3 . . . -110.28 no
O1 Ge1 O2 Ge2 . . . -4.44 no
O4 Ge1 O2 Ge2 . . . -112.30 no
O5 Ge1 O2 Ge2 . . . 106.02 no
O1 Ge1 O4 Ge2 . . 6_555 164.67 no
O2 Ge1 O4 Ge2 . . 6_555 -90.85 no
O5 Ge1 O4 Ge2 . . 6_555 41.54 no
O1 Ge1 O5 Ge2 . . 6_555 -163.79 no
O2 Ge1 O5 Ge2 . . 6_555 89.96 no
O4 Ge1 O5 Ge2 . . 6_555 -41.30 no
O3 Ge2 O2 Ge1 . . . 3.54 no
O4 Ge2 O2 Ge1 6_545 . . -108.48 no
O5 Ge2 O2 Ge1 6_545 . . 115.61 no
O2 Ge2 O3 Ge3 . . . -0.78 no
O4 Ge2 O3 Ge3 6_545 . . 108.21 no
O5 Ge2 O3 Ge3 6_545 . . -106.33 no
O2 Ge2 O4 Ge1 . 6_545 6_545 -160.88 no
O3 Ge2 O4 Ge1 . 6_545 6_545 93.45 no
O2 Ge2 O5 Ge1 . 6_545 6_545 162.43 no
O3 Ge2 O5 Ge1 . 6_545 6_545 -93.00 no
O3 Ge3 O1 Ge1 . . . -1.94 no
O6 Ge3 O1 Ge1 . . . -107.40 no
O6 Ge3 O1 Ge1 2_555 . . 108.90 no
O1 Ge3 O3 Ge2 . . . 0.26 no
O6 Ge3 O3 Ge2 . . . 106.70 no
O6 Ge3 O3 Ge2 2_555 . . -109.55 no
O1 Ge3 O6 Ge3 . . 2_555 -93.54 no
O3 Ge3 O6 Ge3 . . 2_555 161.16 no
O6 Ge3 O6 Ge3 2_555 . 2_555 33.53 no
O1 Ge3 O6 Ge3 . 2_555 2_555 92.11 no
O3 Ge3 O6 Ge3 . 2_555 2_555 -160.44 no
O6 Ge3 O6 Ge3 . 2_555 2_555 -34.31 no
